data_4114920
loop_
_publ_author_name
'Xiqu Wang'
'Lumei Liu'
'Allan J. Jacobson'

_publ_contact_author_address
;
Department of Chemistry    
University of Houston,
Houston, TX 77204-5003
;
_publ_contact_author_email ' ajjcob@uh.edu '
_publ_contact_author_fax ' 713 743 2787 '
_publ_contact_author_name
;
Prof. Allan J. Jacobson
;
_publ_contact_author_phone ' 713 743 2785 '
_publ_section_title
;
 Open-Framework and Microporous Vanadium Silicates
;
_journal_name_full 'Journal of the American Chemical Society'
_journal_page_first 7812
_journal_page_last 7820
_journal_paper_doi 10.1021/ja020354l
_journal_volume 124
_journal_year 2002
_chemical_formula_sum 'H6.3 Na2 O14.15 Si4 V'
_chemical_formula_weight 442.03
_chemical_name_systematic
;
 ?
;
_space_group_IT_number 74
_symmetry_cell_setting orthorhombic
_symmetry_space_group_name_Hall '-I 2b 2'
_symmetry_space_group_name_H-M 'I m m a'
_atom_sites_solution_hydrogens IGNORED
_atom_sites_solution_primary direct
_atom_sites_solution_secondary difmap
_audit_creation_method SHELXL-97
_cell_angle_alpha 90.00
_cell_angle_beta 90.00
_cell_angle_gamma 90.00
_cell_formula_units_Z 4
_cell_length_a 14.408(9)
_cell_length_b 9.129(6)
_cell_length_c 10.452(7)
_cell_measurement_temperature 293(2)
_cell_volume 1374.8(15)
_computing_cell_refinement SAINT
_computing_data_collection SMART
_computing_data_reduction SAINT
_computing_structure_refinement 'SHELXL-97 (Sheldrick, 1997)'
_computing_structure_solution SHELXLTL
_diffrn_ambient_temperature 293(2)
_diffrn_measured_fraction_theta_full 0.938
_diffrn_measured_fraction_theta_max 0.938
_diffrn_measurement_device_type 'SIEMENS SMART/CCD'
_diffrn_measurement_method 'NARROW FRAME, 0.3w'
_diffrn_radiation_monochromator graphite
_diffrn_radiation_source 'fine-focus sealed tube'
_diffrn_radiation_type MoK\a
_diffrn_radiation_wavelength 0.71073
_diffrn_reflns_av_R_equivalents 0.2528
_diffrn_reflns_av_sigmaI/netI 0.1864
_diffrn_reflns_limit_h_max 18
_diffrn_reflns_limit_h_min -19
_diffrn_reflns_limit_k_max 11
_diffrn_reflns_limit_k_min -12
_diffrn_reflns_limit_l_max 9
_diffrn_reflns_limit_l_min -13
_diffrn_reflns_number 3958
_diffrn_reflns_theta_full 28.34
_diffrn_reflns_theta_max 28.34
_diffrn_reflns_theta_min 2.41
_exptl_absorpt_coefficient_mu 1.203
_exptl_absorpt_correction_T_max 1.0000
_exptl_absorpt_correction_T_min 0.9414
_exptl_absorpt_correction_type 'multi-scan (SADABS)'
_exptl_crystal_colour BLUE
_exptl_crystal_density_diffrn 2.136
_exptl_crystal_description PRISM
_exptl_crystal_F_000 882
_exptl_crystal_size_max 0.12
_exptl_crystal_size_mid 0.06
_exptl_crystal_size_min 0.04
_refine_diff_density_max 0.539
_refine_diff_density_min -0.381
_refine_diff_density_rms 0.121
_refine_ls_extinction_coef 0.0041(6)
_refine_ls_extinction_expression Fc^*^=kFc[1+0.001xFc^2^\l^3^/sin(2\q)]^-1/4^
_refine_ls_extinction_method SHELXL
_refine_ls_goodness_of_fit_ref 0.891
_refine_ls_hydrogen_treatment NA
_refine_ls_matrix_type full
_refine_ls_number_parameters 69
_refine_ls_number_reflns 888
_refine_ls_number_restraints 0
_refine_ls_restrained_S_all 0.891
_refine_ls_R_factor_all 0.1325
_refine_ls_R_factor_gt 0.0594
_refine_ls_shift/su_max 0.000
_refine_ls_shift/su_mean 0.000
_refine_ls_structure_factor_coef Fsqd
_refine_ls_weighting_details 'calc w=1/[\s^2^(Fo^2^)+(0.0000P)^2^+0.0000P] where P=(Fo^2^+2Fc^2^)/3'
_refine_ls_weighting_scheme calc
_refine_ls_wR_factor_gt 0.1036
_refine_ls_wR_factor_ref 0.1256
_reflns_number_gt 483
_reflns_number_total 888
_reflns_threshold_expression >2sigma(I)
_cod_data_source_file ja020354l_11.cif
_cod_data_source_block VSH-13Na
_cod_original_cell_volume 1374.8(14)
_cod_original_formula_sum 'H6.30 Na2 O14.15 Si4 V'
_cod_database_code 4114920

loop_
_symmetry_equiv_pos_as_xyz
'x, y, z'
'-x, -y+1/2, z'
'-x, y+1/2, -z'
'x, -y, -z'
'x+1/2, y+1/2, z+1/2'
'-x+1/2, -y+1, z+1/2'
'-x+1/2, y+1, -z+1/2'
'x+1/2, -y+1/2, -z+1/2'
'-x, -y, -z'
'x, y-1/2, -z'
'x, -y-1/2, z'
'-x, y, z'
'-x+1/2, -y+1/2, -z+1/2'
'x+1/2, y, -z+1/2'
'x+1/2, -y, z+1/2'
'-x+1/2, y+1/2, z+1/2'

loop_
_atom_site_label
_atom_site_type_symbol
_atom_site_fract_x
_atom_site_fract_y
_atom_site_fract_z
_atom_site_U_iso_or_equiv
_atom_site_adp_type
_atom_site_occupancy
_atom_site_symmetry_multiplicity
_atom_site_calc_flag
_atom_site_refinement_flags
Si Si 0.29961(8) 0.07916(16) 0.37744(13) 0.0242(4) Uani 1 1 d .
V V 0.5000 0.0624(3) 0.5335(2) 0.0141(5) Uani 0.50 2 d SP
Na1 Na 0.5000 0.2500 0.2864(4) 0.0301(10) Uani 1 4 d S
Na2 Na 0.5000 0.1006(7) 0.7595(5) 0.0360(16) Uani 0.50 2 d SP
O1 O 0.4091(2) 0.0541(4) 0.3739(3) 0.0287(9) Uani 1 1 d .
O2 O 0.2707(3) 0.2500 0.3885(4) 0.0240(12) Uani 1 2 d S
O3 O 0.2500 0.0123(5) 0.2500 0.0325(14) Uani 1 2 d S
O4 O 0.2509(3) 0.0000 0.5000 0.067(3) Uani 1 2 d S
O5 O 0.5000 0.2500 0.5826(7) 0.039(2) Uani 1 4 d S
O6W O 0.1143(4) 0.2500 0.6313(5) 0.0618(19) Uani 1 2 d S
O7W O 0.5000 0.3727(17) 0.0869(11) 0.097(7) Uani 0.58(2) 2 d SP

loop_
_atom_site_aniso_label
_atom_site_aniso_U_11
_atom_site_aniso_U_22
_atom_site_aniso_U_33
_atom_site_aniso_U_23
_atom_site_aniso_U_13
_atom_site_aniso_U_12
Si 0.0084(5) 0.0276(8) 0.0367(9) 0.0191(7) -0.0037(6) -0.0014(6)
V 0.0069(8) 0.0161(12) 0.0194(12) 0.0006(9) 0.000 0.000
Na1 0.0194(18) 0.032(3) 0.039(2) 0.000 0.000 0.000
Na2 0.041(3) 0.029(4) 0.038(4) -0.006(3) 0.000 0.000
O1 0.0090(13) 0.039(2) 0.038(2) 0.0210(19) 0.0014(15) 0.0004(15)
O2 0.022(2) 0.028(3) 0.022(3) 0.000 -0.012(2) 0.000
O3 0.023(2) 0.015(3) 0.060(4) 0.000 -0.005(3) 0.000
O4 0.009(2) 0.114(7) 0.079(5) 0.086(4) 0.000 0.000
O5 0.027(4) 0.061(6) 0.029(4) 0.000 0.000 0.000
O6W 0.046(3) 0.081(6) 0.058(4) 0.000 0.002(3) 0.000
O7W 0.143(15) 0.088(12) 0.060(9) 0.001(8) 0.000 0.000

loop_
_atom_type_symbol
_atom_type_description
_atom_type_scat_dispersion_real
_atom_type_scat_dispersion_imag
_atom_type_scat_source
O O 0.0106 0.0060 'International Tables Vol C Tables 4.2.6.8 and 6.1.1.4'
Na Na 0.0362 0.0249 'International Tables Vol C Tables 4.2.6.8 and 6.1.1.4'
Si Si 0.0817 0.0704 'International Tables Vol C Tables 4.2.6.8 and 6.1.1.4'
V V 0.3005 0.5294 'International Tables Vol C Tables 4.2.6.8 and 6.1.1.4'
H H 0.0000 0.0000 'International Tables Vol C Tables 4.2.6.8 and 6.1.1.4'

loop_
_geom_angle_atom_site_label_1
_geom_angle_atom_site_label_2
_geom_angle_atom_site_label_3
_geom_angle
_geom_angle_site_symmetry_1
_geom_angle_site_symmetry_3
O1 Si O2 113.3(2) . .
O1 Si O4 112.37(19) . .
O2 Si O4 105.10(19) . .
O1 Si O3 111.14(16) . .
O2 Si O3 107.8(2) . .
O4 Si O3 106.71(15) . .
O1 Si Na1 39.01(13) . .
O2 Si Na1 78.32(16) . .
O4 Si Na1 141.73(15) . .
O3 Si Na1 108.29(11) . .
V V O5 165.1(3) 9_656 .
V V O1 78.18(19) 9_656 9_656
O5 V O1 112.38(19) . 9_656
V V O1 78.18(19) 9_656 4_556
O5 V O1 112.38(19) . 4_556
O1 V O1 84.7(2) 9_656 4_556
V V O1 63.75(16) 9_656 .
O5 V O1 105.1(2) . .
O1 V O1 141.93(13) 9_656 .
O1 V O1 87.50(17) 4_556 .
V V O1 63.75(16) 9_656 12_655
O5 V O1 105.1(2) . 12_655
O1 V O1 87.50(17) 9_656 12_655
O1 V O1 141.93(13) 4_556 12_655
O1 V O1 76.20(18) . 12_655
V V Na2 130.0(3) 9_656 .
O5 V Na2 64.9(3) . .
O1 V Na2 65.63(15) 9_656 .
O1 V Na2 65.63(15) 4_556 .
O1 V Na2 141.53(10) . .
O1 V Na2 141.53(10) 12_655 .
V V Na1 92.0(2) 9_656 .
O5 V Na1 73.1(2) . .
O1 V Na1 135.81(10) 9_656 .
O1 V Na1 135.81(10) 4_556 .
O1 V Na1 50.55(11) . .
O1 V Na1 50.55(11) 12_655 .
Na2 V Na1 138.05(18) . .
V V Na2 32.5(2) 9_656 9_656
O5 V Na2 132.6(3) . 9_656
O1 V Na2 102.06(15) 9_656 9_656
O1 V Na2 102.06(15) 4_556 9_656
O1 V Na2 43.72(11) . 9_656
O1 V Na2 43.72(11) 12_655 9_656
Na2 V Na2 162.49(11) . 9_656
Na1 V Na2 59.46(12) . 9_656
V V Na1 65.0(2) 9_656 9_656
O5 V Na1 129.9(2) . 9_656
O1 V Na1 43.08(11) 9_656 9_656
O1 V Na1 43.08(11) 4_556 9_656
O1 V Na1 113.78(13) . 9_656
O1 V Na1 113.78(13) 12_655 9_656
Na2 V Na1 64.96(17) . 9_656
Na1 V Na1 156.98(8) . 9_656
Na2 V Na1 97.52(14) 9_656 9_656
O7W Na1 O7W 56.5(7) 2_655 .
O7W Na1 O1 133.6(3) 2_655 2_655
O7W Na1 O1 89.0(3) . 2_655
O7W Na1 O1 89.0(3) 2_655 12_655
O7W Na1 O1 133.6(3) . 12_655
O1 Na1 O1 96.47(18) 2_655 12_655
O7W Na1 O1 89.0(3) 2_655 .
O7W Na1 O1 133.6(3) . .
O1 Na1 O1 135.2(2) 2_655 .
O1 Na1 O1 66.20(16) 12_655 .
O7W Na1 O1 133.6(3) 2_655 11_565
O7W Na1 O1 89.0(3) . 11_565
O1 Na1 O1 66.20(16) 2_655 11_565
O1 Na1 O1 135.2(2) 12_655 11_565
O1 Na1 O1 96.47(18) . 11_565
O7W Na1 V 174.7(4) 2_655 2_655
O7W Na1 V 118.2(4) . 2_655
O1 Na1 V 43.11(9) 2_655 2_655
O1 Na1 V 95.41(14) 12_655 2_655
O1 Na1 V 95.41(14) . 2_655
O1 Na1 V 43.11(9) 11_565 2_655
O7W Na1 V 118.2(4) 2_655 .
O7W Na1 V 174.7(4) . .
O1 Na1 V 95.41(14) 2_655 .
O1 Na1 V 43.11(9) 12_655 .
O1 Na1 V 43.11(9) . .
O1 Na1 V 95.41(14) 11_565 .
V Na1 V 67.09(12) 2_655 .
O7W Na1 Na2 53.2(4) 2_655 9_656
O7W Na1 Na2 109.7(4) . 9_656
O1 Na1 Na2 142.57(10) 2_655 9_656
O1 Na1 Na2 47.07(11) 12_655 9_656
O1 Na1 Na2 47.07(11) . 9_656
O1 Na1 Na2 142.57(10) 11_565 9_656
V Na1 Na2 132.06(16) 2_655 9_656
V Na1 Na2 64.97(11) . 9_656
O7W Na1 Na2 109.7(4) 2_655 10_566
O7W Na1 Na2 53.2(4) . 10_566
O1 Na1 Na2 47.07(11) 2_655 10_566
O1 Na1 Na2 142.57(10) 12_655 10_566
O1 Na1 Na2 142.57(10) . 10_566
O1 Na1 Na2 47.07(11) 11_565 10_566
V Na1 Na2 64.97(11) 2_655 10_566
V Na1 Na2 132.06(16) . 10_566
Na2 Na1 Na2 163.0(2) 9_656 10_566
O7W Na1 Si 117.48(13) 2_655 2_655
O7W Na1 Si 91.7(2) . 2_655
O1 Na1 Si 24.75(8) 2_655 2_655
O1 Na1 Si 76.86(10) 12_655 2_655
O1 Na1 Si 134.08(15) . 2_655
O1 Na1 Si 90.85(10) 11_565 2_655
V Na1 Si 61.03(5) 2_655 2_655
V Na1 Si 91.15(9) . 2_655
Na2 Na1 Si 119.51(4) 9_656 2_655
Na2 Na1 Si 65.79(5) 10_566 2_655
O7W Na1 Si 91.7(2) 2_655 .
O7W Na1 Si 117.48(13) . .
O1 Na1 Si 134.08(15) 2_655 .
O1 Na1 Si 90.85(10) 12_655 .
O1 Na1 Si 24.75(8) . .
O1 Na1 Si 76.86(10) 11_565 .
V Na1 Si 91.15(9) 2_655 .
V Na1 Si 61.03(5) . .
Na2 Na1 Si 65.79(5) 9_656 .
Na2 Na1 Si 119.51(4) 10_566 .
Si Na1 Si 147.65(14) 2_655 .
O5 Na2 O1 83.1(2) . 4_556
O5 Na2 O1 83.1(2) . 9_656
O1 Na2 O1 66.9(2) 4_556 9_656
O5 Na2 V 44.81(16) . .
O1 Na2 V 48.18(13) 4_556 .
O1 Na2 V 48.18(13) 9_656 .
O5 Na2 O6W 92.6(2) . 14_556
O1 Na2 O6W 169.9(2) 4_556 14_556
O1 Na2 O6W 103.65(15) 9_656 14_556
V Na2 O6W 123.2(2) . 14_556
O5 Na2 O6W 92.6(2) . 13_556
O1 Na2 O6W 103.65(15) 4_556 13_556
O1 Na2 O6W 169.9(2) 9_656 13_556
V Na2 O6W 123.2(2) . 13_556
O6W Na2 O6W 85.6(3) 14_556 13_556
O5 Na2 O7W 164.1(4) . 10_556
O1 Na2 O7W 83.6(3) 4_556 10_556
O1 Na2 O7W 83.6(3) 9_656 10_556
V Na2 O7W 119.3(4) . 10_556
O6W Na2 O7W 99.1(3) 14_556 10_556
O6W Na2 O7W 99.1(3) 13_556 10_556
O5 Na2 Na2 53.59(18) . 2_655
O1 Na2 Na2 126.43(16) 4_556 2_655
O1 Na2 Na2 126.43(16) 9_656 2_655
V Na2 Na2 98.40(16) . 2_655
O6W Na2 Na2 55.76(15) 14_556 2_655
O6W Na2 Na2 55.76(15) 13_556 2_655
O7W Na2 Na2 142.3(3) 10_556 2_655
O5 Na2 Na1 117.9(2) . 9_656
O1 Na2 Na1 47.61(15) 4_556 9_656
O1 Na2 Na1 47.61(15) 9_656 9_656
V Na2 Na1 73.08(17) . 9_656
O6W Na2 Na1 128.77(17) 14_556 9_656
O6W Na2 Na1 128.77(17) 13_556 9_656
O7W Na2 Na1 46.2(3) 10_556 9_656
Na2 Na2 Na1 171.48(12) 2_655 9_656
O5 Na2 V 62.32(17) . 9_656
O1 Na2 V 38.10(11) 4_556 9_656
O1 Na2 V 38.10(11) 9_656 9_656
V Na2 V 17.51(11) . 9_656
O6W Na2 V 132.02(18) 14_556 9_656
O6W Na2 V 132.02(18) 13_556 9_656
O7W Na2 V 101.7(3) 10_556 9_656
Na2 Na2 V 115.91(11) 2_655 9_656
Na1 Na2 V 55.57(13) 9_656 9_656
Si O1 V 137.1(2) . 9_656
Si O1 V 125.93(19) . .
V O1 V 38.07(13) 9_656 .
Si O1 Na2 130.1(2) . 9_656
V O1 Na2 66.19(17) 9_656 9_656
V O1 Na2 98.18(16) . 9_656
Si O1 Na1 116.24(18) . .
V O1 Na1 103.28(15) 9_656 .
V O1 Na1 86.34(15) . .
Na2 O1 Na1 85.33(17) 9_656 .
Si O2 Si 149.0(3) 11_565 .
Si O3 Si 136.0(3) . 7_545
Si O4 Si 129.0(3) 4_556 .
V O5 V 146.7(4) . 2_655
V O5 Na2 143.1(4) . 2_655
V O5 Na2 70.3(2) 2_655 2_655
V O5 Na2 70.3(2) . .
V O5 Na2 143.1(4) 2_655 .
Na2 O5 Na2 72.8(4) 2_655 .
Na2 O6W Na2 68.5(3) 14_456 13_556
Na1 O7W Na2 80.6(4) . 10_566

loop_
_geom_bond_atom_site_label_1
_geom_bond_atom_site_label_2
_geom_bond_distance
_geom_bond_site_symmetry_2
Si O1 1.595(3) .
Si O2 1.618(2) .
Si O4 1.629(2) .
Si O3 1.630(2) .
Si Na1 3.417(2) .
V V 1.337(4) 9_656
V O5 1.788(3) .
V O1 1.945(3) 9_656
V O1 1.945(3) 4_556
V O1 2.123(4) .
V O1 2.123(4) 12_655
V Na2 2.388(6) .
V Na1 3.099(4) .
V Na2 3.405(6) 9_656
V Na1 3.417(4) 9_656
Na1 O7W 2.366(13) 2_655
Na1 O7W 2.366(13) .
Na1 O1 2.398(4) 2_655
Na1 O1 2.398(4) 12_655
Na1 O1 2.398(4) .
Na1 O1 2.398(4) 11_565
Na1 V 3.099(4) 2_655
Na1 Na2 3.236(6) 9_656
Na1 Na2 3.236(6) 10_566
Na1 Si 3.417(2) 2_655
Na2 O5 2.298(8) .
Na2 O1 2.377(6) 4_556
Na2 O1 2.377(6) 9_656
Na2 O6W 2.424(6) 14_556
Na2 O6W 2.424(6) 13_556
Na2 O7W 2.627(16) 10_556
Na2 Na2 2.728(12) 2_655
Na2 Na1 3.236(6) 9_656
Na2 V 3.405(6) 9_656
O1 V 1.945(3) 9_656
O1 Na2 2.377(6) 9_656
O2 Si 1.618(2) 11_565
O3 Si 1.630(2) 7_545
O4 Si 1.629(2) 4_556
O5 V 1.788(3) 2_655
O5 Na2 2.298(8) 2_655
O6W Na2 2.424(6) 14_456
O6W Na2 2.424(6) 13_556
O7W Na2 2.627(16) 10_566
